data_4115828
loop_
_publ_author_name
'Anna Y. Kornienko'
'Thomas J. Emge'
'John G. Brennan'

_publ_contact_author_address
; 
 Department of Chemistry 
 Rutgers, The State University of New Jersey
 610 Taylor Road
 Piscataway, New Jersey  08854-8087  U.S.A. 
;
_publ_contact_author_email bren@rutchem.rutgers.edu
_publ_contact_author_name 'J. G. Brennan'
_publ_section_title
;
 Chalcogen-Rich Lanthanide Clusters: Cluster Reactivity and the Influence
 of Ancillary Ligands on Structure
;
_journal_name_full 'Journal of the American Chemical Society'
_journal_page_first 11933
_journal_page_last 11939
_journal_paper_doi 10.1021/ja011487u
_journal_volume 123
_journal_year 2001
_chemical_formula_moiety '(NC5H5)8Yb4Se6(SC6H5)4 + 2(NC5H5)'
_chemical_formula_sum 'C37 H35 N5 S2 Se3 Yb2'
_chemical_formula_weight 1196.78
_space_group_IT_number 2
_symmetry_cell_setting triclinic
_symmetry_space_group_name_Hall '-P 1'
_symmetry_space_group_name_H-M 'P -1'
_atom_sites_solution_hydrogens geom
_atom_sites_solution_primary direct
_atom_sites_solution_secondary difmap
_audit_creation_method SHELXL-97
_cell_angle_alpha 91.27(5)
_cell_angle_beta 89.89(5)
_cell_angle_gamma 110.14(6)
_cell_formula_units_Z 2
_cell_length_a 10.928(9)
_cell_length_b 12.960(9)
_cell_length_c 14.658(3)
_cell_measurement_reflns_used 25
_cell_measurement_temperature 153(5)
_cell_measurement_theta_max 16.5
_cell_measurement_theta_min 11.9
_cell_volume 1949(2)
_computing_cell_refinement CAD4
_computing_data_collection CAD4
_computing_data_reduction 'local program'
_computing_molecular_graphics 'XPMA/ZORTEP (Zsolnai, 1997)'
_computing_structure_refinement 'SHELXL-97 (Sheldrick, 1997)'
_computing_structure_solution 'SHELXS-97 (Sheldrick, 1990)'
_diffrn_ambient_temperature 153(5)
_diffrn_measured_fraction_theta_full 0.996
_diffrn_measured_fraction_theta_max 0.996
_diffrn_measurement_device_type 'Nonius CAD4 diffractometer'
_diffrn_measurement_method '\w-\q scans'
_diffrn_radiation_monochromator graphite
_diffrn_radiation_source 'fine-focus sealed tube'
_diffrn_radiation_type MoK\a
_diffrn_radiation_wavelength 0.71073
_diffrn_reflns_av_R_equivalents 0.0279
_diffrn_reflns_av_sigmaI/netI 0.0497
_diffrn_reflns_limit_h_max 12
_diffrn_reflns_limit_h_min 0
_diffrn_reflns_limit_k_max 13
_diffrn_reflns_limit_k_min -14
_diffrn_reflns_limit_l_max 16
_diffrn_reflns_limit_l_min -16
_diffrn_reflns_number 6476
_diffrn_reflns_theta_full 24.03
_diffrn_reflns_theta_max 24.03
_diffrn_reflns_theta_min 2.11
_diffrn_standards_decay_% 1
_diffrn_standards_interval_time 60
_diffrn_standards_number 3
_exptl_absorpt_coefficient_mu 7.712
_exptl_absorpt_correction_T_max 0.4798
_exptl_absorpt_correction_T_min 0.3754
_exptl_absorpt_correction_type numerical
_exptl_absorpt_process_details SHELX-76
_exptl_crystal_colour red
_exptl_crystal_density_diffrn 2.040
_exptl_crystal_description lathe
_exptl_crystal_F_000 1132
_exptl_crystal_size_max 0.19
_exptl_crystal_size_mid 0.13
_exptl_crystal_size_min 0.11
_refine_diff_density_max 1.225
_refine_diff_density_min -1.564
_refine_diff_density_rms 0.185
_refine_ls_extinction_coef 0.00045(11)
_refine_ls_extinction_expression Fc^*^=kFc[1+0.001xFc^2^\l^3^/sin(2\q)]^-1/4^
_refine_ls_extinction_method SHELXL
_refine_ls_goodness_of_fit_ref 1.004
_refine_ls_hydrogen_treatment mixed
_refine_ls_matrix_type full
_refine_ls_number_parameters 443
_refine_ls_number_reflns 6108
_refine_ls_number_restraints 612
_refine_ls_restrained_S_all 0.959
_refine_ls_R_factor_all 0.0580
_refine_ls_R_factor_gt 0.0335
_refine_ls_shift/su_max 0.000
_refine_ls_shift/su_mean 0.000
_refine_ls_structure_factor_coef Fsqd
_refine_ls_weighting_details 'calc w=1/[\s^2^(Fo^2^)+(0.0500P)^2^+1.0000P] where P=(Fo^2^+2Fc^2^)/3'
_refine_ls_weighting_scheme calc
_refine_ls_wR_factor_gt 0.0796
_refine_ls_wR_factor_ref 0.0849
_reflns_number_gt 4825
_reflns_number_total 6108
_reflns_threshold_expression >2sigma(I)
_cod_data_source_file ja011487u_2.cif
_cod_data_source_block yb4se6sp
_cod_database_code 4115828

loop_
_symmetry_equiv_pos_as_xyz
'x, y, z'
'-x, -y, -z'

loop_
_atom_site_label
_atom_site_type_symbol
_atom_site_fract_x
_atom_site_fract_y
_atom_site_fract_z
_atom_site_U_iso_or_equiv
_atom_site_adp_type
_atom_site_occupancy
_atom_site_symmetry_multiplicity
_atom_site_calc_flag
_atom_site_refinement_flags
Yb1 Yb 0.09103(3) -0.06989(2) 0.41764(2) 0.01513(10) Uani 1 1 d .
Yb2 Yb -0.01317(3) 0.14472(2) 0.30270(2) 0.01584(11) Uani 1 1 d .
Se1 Se -0.14449(7) -0.03322(6) 0.40715(5) 0.01523(17) Uani 1 1 d .
Se2 Se 0.15947(7) 0.03415(6) 0.24274(5) 0.02028(18) Uani 1 1 d .
Se3 Se 0.23057(7) 0.15049(6) 0.37228(5) 0.01826(18) Uani 1 1 d .
S1 S -0.02488(18) 0.24742(15) 0.46583(12) 0.0184(4) Uani 1 1 d .
S2 S 0.07420(19) 0.33048(16) 0.20849(13) 0.0233(4) Uani 1 1 d .
N1 N 0.2934(6) -0.1151(5) 0.4006(4) 0.0205(14) Uani 1 1 d U
C1 C 0.3589(8) -0.1175(6) 0.4751(6) 0.0276(18) Uani 1 1 d U
H1 H 0.3328 -0.0936 0.5312 0.033 Uiso 1 1 calc R
C2 C 0.4652(8) -0.1536(6) 0.4750(6) 0.0306(19) Uani 1 1 d U
H2 H 0.5089 -0.1567 0.5303 0.037 Uiso 1 1 calc R
C3 C 0.5051(8) -0.1841(7) 0.3947(6) 0.034(2) Uani 1 1 d U
H3 H 0.5789 -0.2070 0.3930 0.041 Uiso 1 1 calc R
C4 C 0.4390(8) -0.1821(7) 0.3157(6) 0.032(2) Uani 1 1 d U
H4 H 0.4645 -0.2051 0.2590 0.039 Uiso 1 1 calc R
C5 C 0.3341(8) -0.1456(7) 0.3210(6) 0.0295(19) Uani 1 1 d U
H5 H 0.2892 -0.1420 0.2664 0.035 Uiso 1 1 calc R
N2 N 0.0059(6) -0.2334(5) 0.3117(4) 0.0207(14) Uani 1 1 d U
C6 C 0.0384(8) -0.3235(6) 0.3165(5) 0.0265(18) Uani 1 1 d U
H6 H 0.0952 -0.3274 0.3643 0.032 Uiso 1 1 calc R
C7 C -0.0062(9) -0.4110(7) 0.2556(6) 0.037(2) Uani 1 1 d U
H7 H 0.0223 -0.4722 0.2595 0.044 Uiso 1 1 calc R
C8 C -0.0928(11) -0.4078(8) 0.1890(7) 0.051(3) Uani 1 1 d U
H8 H -0.1274 -0.4677 0.1470 0.062 Uiso 1 1 calc R
C9 C -0.1285(10) -0.3162(8) 0.1844(7) 0.045(2) Uani 1 1 d U
H9 H -0.1868 -0.3115 0.1380 0.054 Uiso 1 1 calc R
C10 C -0.0798(9) -0.2322(7) 0.2464(5) 0.033(2) Uani 1 1 d U
H10 H -0.1075 -0.1704 0.2435 0.040 Uiso 1 1 calc R
N3 N -0.1254(6) 0.0433(5) 0.1615(4) 0.0206(14) Uani 1 1 d U
C11 C -0.2229(8) -0.0530(7) 0.1621(6) 0.0282(19) Uani 1 1 d U
H11 H -0.2539 -0.0844 0.2193 0.034 Uiso 1 1 calc R
C12 C -0.2812(8) -0.1098(7) 0.0829(6) 0.032(2) Uani 1 1 d U
H12 H -0.3495 -0.1789 0.0862 0.039 Uiso 1 1 calc R
C13 C -0.2385(9) -0.0644(7) 0.0003(6) 0.037(2) Uani 1 1 d U
H13 H -0.2777 -0.1004 -0.0549 0.045 Uiso 1 1 calc R
C14 C -0.1386(9) 0.0338(8) -0.0010(5) 0.036(2) Uani 1 1 d U
H14 H -0.1066 0.0665 -0.0576 0.043 Uiso 1 1 calc R
C15 C -0.0838(9) 0.0859(7) 0.0800(5) 0.031(2) Uani 1 1 d U
H15 H -0.0141 0.1543 0.0777 0.037 Uiso 1 1 calc R
N4 N -0.2213(6) 0.1856(5) 0.2925(4) 0.0202(14) Uani 1 1 d U
C16 C -0.3394(8) 0.1089(7) 0.2783(5) 0.0267(18) Uani 1 1 d U
H16 H -0.3456 0.0339 0.2768 0.032 Uiso 1 1 calc R
C17 C -0.4518(8) 0.1321(7) 0.2660(6) 0.031(2) Uani 1 1 d U
H17 H -0.5333 0.0742 0.2592 0.037 Uiso 1 1 calc R
C18 C -0.4452(8) 0.2394(7) 0.2635(6) 0.033(2) Uani 1 1 d U
H18 H -0.5206 0.2579 0.2520 0.040 Uiso 1 1 calc R
C19 C -0.3257(8) 0.3194(7) 0.2783(5) 0.0309(19) Uani 1 1 d U
H19 H -0.3176 0.3948 0.2794 0.037 Uiso 1 1 calc R
C20 C -0.2172(8) 0.2897(7) 0.2917(5) 0.0265(18) Uani 1 1 d U
H20 H -0.1353 0.3465 0.3008 0.032 Uiso 1 1 calc R
C21 C 0.1226(7) 0.3595(6) 0.4897(5) 0.0187(16) Uani 1 1 d U
C22 C 0.2264(8) 0.3438(6) 0.5346(5) 0.0252(18) Uani 1 1 d U
H22 H 0.2197 0.2720 0.5524 0.030 Uiso 1 1 calc R
C23 C 0.3393(8) 0.4310(7) 0.5536(6) 0.031(2) Uani 1 1 d U
H23 H 0.4102 0.4195 0.5837 0.037 Uiso 1 1 calc R
C24 C 0.3478(8) 0.5358(7) 0.5281(6) 0.033(2) Uani 1 1 d U
H24 H 0.4249 0.5966 0.5409 0.040 Uiso 1 1 calc R
C25 C 0.2453(8) 0.5515(6) 0.4847(6) 0.033(2) Uani 1 1 d U
H25 H 0.2515 0.6235 0.4679 0.040 Uiso 1 1 calc R
C26 C 0.1324(8) 0.4640(6) 0.4648(6) 0.0277(18) Uani 1 1 d U
H26 H 0.0620 0.4759 0.4342 0.033 Uiso 1 1 calc R
C27 C 0.2404(8) 0.3679(6) 0.1829(5) 0.0261(18) Uani 1 1 d U
C28 C 0.3353(8) 0.4286(7) 0.2445(6) 0.0308(19) Uani 1 1 d U
H28 H 0.3110 0.4432 0.3043 0.037 Uiso 1 1 calc R
C29 C 0.4667(10) 0.4687(8) 0.2195(7) 0.045(2) Uani 1 1 d U
H29 H 0.5306 0.5113 0.2620 0.054 Uiso 1 1 calc R
C30 C 0.5039(10) 0.4464(8) 0.1332(6) 0.042(2) Uani 1 1 d U
H30 H 0.5933 0.4734 0.1167 0.051 Uiso 1 1 calc R
C31 C 0.4133(10) 0.3863(8) 0.0722(7) 0.044(2) Uani 1 1 d U
H31 H 0.4389 0.3715 0.0128 0.053 Uiso 1 1 calc R
C32 C 0.2808(9) 0.3457(7) 0.0970(6) 0.032(2) Uani 1 1 d U
H32 H 0.2179 0.3023 0.0542 0.039 Uiso 1 1 calc R
N5 N -0.3997(8) 0.2622(7) -0.0830(6) 0.056(2) Uani 1 1 d U
C33 C -0.1935(10) 0.3984(8) -0.0475(7) 0.051(3) Uani 1 1 d U
H33 H -0.1290 0.4666 -0.0620 0.062 Uiso 1 1 calc R
C34 C -0.3042(10) 0.3568(8) -0.0976(7) 0.049(3) Uani 1 1 d U
H34 H -0.3146 0.3987 -0.1475 0.058 Uiso 1 1 calc R
C35 C -0.1775(10) 0.3399(9) 0.0237(7) 0.055(3) Uani 1 1 d U
H35 H -0.1011 0.3667 0.0605 0.066 Uiso 1 1 calc R
C36 C -0.2716(11) 0.2422(10) 0.0425(7) 0.054(3) Uani 1 1 d U
H36 H -0.2626 0.1999 0.0925 0.065 Uiso 1 1 calc R
C37 C -0.3784(10) 0.2071(9) -0.0122(7) 0.054(3) Uani 1 1 d U
H37 H -0.4429 0.1383 0.0007 0.064 Uiso 1 1 calc R

loop_
_atom_site_aniso_label
_atom_site_aniso_U_11
_atom_site_aniso_U_22
_atom_site_aniso_U_33
_atom_site_aniso_U_23
_atom_site_aniso_U_13
_atom_site_aniso_U_12
Yb1 0.01826(19) 0.01425(18) 0.01401(17) -0.00061(12) -0.00095(13) 0.00708(14)
Yb2 0.01860(19) 0.01553(18) 0.01396(18) 0.00041(13) -0.00170(13) 0.00660(14)
Se1 0.0165(4) 0.0143(4) 0.0148(4) 0.0002(3) -0.0016(3) 0.0052(3)
Se2 0.0246(4) 0.0245(4) 0.0144(4) -0.0003(3) 0.0013(3) 0.0119(3)
Se3 0.0175(4) 0.0188(4) 0.0174(4) 0.0010(3) -0.0005(3) 0.0048(3)
S1 0.0225(10) 0.0146(9) 0.0171(9) -0.0008(7) -0.0007(8) 0.0051(8)
S2 0.0250(11) 0.0182(10) 0.0261(11) 0.0052(8) 0.0014(8) 0.0063(8)
N1 0.014(3) 0.018(3) 0.032(4) 0.003(3) 0.002(3) 0.009(3)
C1 0.029(5) 0.015(4) 0.037(5) 0.007(3) -0.001(4) 0.005(3)
C2 0.025(4) 0.021(4) 0.042(5) 0.001(4) -0.011(4) 0.004(4)
C3 0.018(4) 0.023(4) 0.059(6) 0.001(4) 0.004(4) 0.004(4)
C4 0.025(5) 0.029(5) 0.040(5) 0.003(4) 0.010(4) 0.006(4)
C5 0.027(5) 0.028(4) 0.031(4) 0.005(4) 0.002(4) 0.006(4)
N2 0.025(4) 0.018(3) 0.022(3) -0.004(3) 0.001(3) 0.011(3)
C6 0.029(5) 0.022(4) 0.027(4) 0.001(3) 0.009(4) 0.006(4)
C7 0.051(6) 0.019(4) 0.041(5) -0.009(4) 0.006(4) 0.013(4)
C8 0.071(7) 0.032(5) 0.040(5) -0.015(4) -0.005(5) 0.006(5)
C9 0.058(6) 0.035(5) 0.042(5) -0.007(4) -0.014(5) 0.018(5)
C10 0.045(5) 0.033(5) 0.023(4) -0.004(4) -0.005(4) 0.016(4)
N3 0.026(4) 0.021(3) 0.017(3) -0.002(3) -0.003(3) 0.011(3)
C11 0.029(5) 0.027(4) 0.026(4) -0.004(3) -0.004(4) 0.007(4)
C12 0.029(5) 0.032(5) 0.029(4) -0.002(4) -0.008(4) 0.002(4)
C13 0.043(5) 0.044(5) 0.020(4) -0.012(4) -0.013(4) 0.010(4)
C14 0.043(5) 0.050(5) 0.015(4) -0.005(4) -0.002(4) 0.018(4)
C15 0.044(5) 0.029(5) 0.022(4) 0.000(3) -0.004(4) 0.017(4)
N4 0.026(4) 0.017(3) 0.019(3) 0.003(3) -0.005(3) 0.009(3)
C16 0.031(5) 0.022(4) 0.026(4) 0.007(3) 0.004(4) 0.008(4)
C17 0.013(4) 0.038(5) 0.042(5) 0.005(4) 0.006(3) 0.007(4)
C18 0.024(5) 0.040(5) 0.042(5) 0.006(4) 0.000(4) 0.020(4)
C19 0.034(5) 0.036(5) 0.028(4) 0.004(4) 0.003(4) 0.019(4)
C20 0.024(4) 0.029(4) 0.022(4) 0.002(3) -0.005(3) 0.004(4)
C21 0.021(4) 0.018(4) 0.016(4) -0.001(3) 0.002(3) 0.006(3)
C22 0.027(4) 0.019(4) 0.030(4) 0.001(3) -0.002(3) 0.007(3)
C23 0.023(4) 0.029(5) 0.035(5) -0.008(4) -0.002(4) 0.002(4)
C24 0.022(4) 0.027(4) 0.044(5) -0.013(4) -0.003(4) 0.001(4)
C25 0.034(5) 0.013(4) 0.046(5) 0.000(4) 0.008(4) 0.001(4)
C26 0.030(5) 0.023(4) 0.033(5) 0.002(3) 0.005(4) 0.013(4)
C27 0.031(5) 0.021(4) 0.028(4) 0.001(3) 0.002(4) 0.012(4)
C28 0.034(5) 0.038(5) 0.024(4) 0.003(4) -0.003(4) 0.018(4)
C29 0.041(5) 0.042(6) 0.052(6) 0.009(5) -0.015(5) 0.015(5)
C30 0.036(5) 0.048(6) 0.045(5) 0.018(5) 0.006(4) 0.016(4)
C31 0.051(6) 0.040(5) 0.039(5) 0.011(4) 0.016(4) 0.013(5)
C32 0.041(5) 0.023(4) 0.029(4) 0.006(4) 0.003(4) 0.006(4)
N5 0.048(5) 0.059(6) 0.048(5) 0.016(4) -0.012(4) 0.002(4)
C33 0.045(6) 0.040(6) 0.059(6) -0.001(5) -0.004(5) 0.001(5)
C34 0.048(6) 0.051(6) 0.042(5) 0.008(5) -0.001(5) 0.011(5)
C35 0.042(6) 0.071(7) 0.055(6) -0.014(5) -0.018(5) 0.026(5)
C36 0.065(7) 0.081(7) 0.035(5) 0.007(5) 0.007(5) 0.048(6)
C37 0.052(6) 0.058(6) 0.050(6) 0.024(5) 0.007(5) 0.016(5)

loop_
_atom_type_symbol
_atom_type_description
_atom_type_scat_dispersion_real
_atom_type_scat_dispersion_imag
_atom_type_scat_source
C C 0.0033 0.0016 'International Tables Vol C Tables 4.2.6.8 and 6.1.1.4'
H H 0.0000 0.0000 'International Tables Vol C Tables 4.2.6.8 and 6.1.1.4'
N N 0.0061 0.0033 'International Tables Vol C Tables 4.2.6.8 and 6.1.1.4'
S S 0.1246 0.1234 'International Tables Vol C Tables 4.2.6.8 and 6.1.1.4'
Se Se -0.0929 2.2259 'International Tables Vol C Tables 4.2.6.8 and 6.1.1.4'
Yb Yb -0.3850 5.5486 'International Tables Vol C Tables 4.2.6.8 and 6.1.1.4'

loop_
_geom_angle_atom_site_label_1
_geom_angle_atom_site_label_2
_geom_angle_atom_site_label_3
_geom_angle
_geom_angle_site_symmetry_1
_geom_angle_site_symmetry_3
N1 Yb1 N2 81.1(2) . .
N1 Yb1 Se1 170.43(15) . .
N2 Yb1 Se1 90.68(15) . .
N1 Yb1 S1 82.15(15) . 2_556
N2 Yb1 S1 76.46(15) . 2_556
Se1 Yb1 S1 100.80(7) . 2_556
N1 Yb1 Se3 89.99(15) . .
N2 Yb1 Se3 127.87(15) . .
Se1 Yb1 Se3 91.20(7) . .
S1 Yb1 Se3 153.07(5) 2_556 .
N1 Yb1 Se1 98.01(15) . 2_556
N2 Yb1 Se1 153.40(14) . 2_556
Se1 Yb1 Se1 91.53(6) . 2_556
S1 Yb1 Se1 77.09(6) 2_556 2_556
Se3 Yb1 Se1 78.58(6) . 2_556
N1 Yb1 Se2 85.28(15) . .
N2 Yb1 Se2 79.43(15) . .
Se1 Yb1 Se2 88.39(6) . .
S1 Yb1 Se2 154.22(5) 2_556 .
Se3 Yb1 Se2 48.57(5) . .
Se1 Yb1 Se2 127.13(5) 2_556 .
N3 Yb2 N4 75.0(2) . .
N3 Yb2 S2 89.63(15) . .
N4 Yb2 S2 81.01(15) . .
N3 Yb2 S1 149.48(15) . .
N4 Yb2 S1 75.92(15) . .
S2 Yb2 S1 94.96(8) . .
N3 Yb2 Se1 90.51(15) . .
N4 Yb2 Se1 88.03(15) . .
S2 Yb2 Se1 168.62(5) . .
S1 Yb2 Se1 79.29(7) . .
N3 Yb2 Se3 126.46(15) . .
N4 Yb2 Se3 158.49(14) . .
S2 Yb2 Se3 97.39(8) . .
S1 Yb2 Se3 82.89(7) . .
Se1 Yb2 Se3 91.67(6) . .
N3 Yb2 Se2 77.62(15) . .
N4 Yb2 Se2 152.54(14) . .
S2 Yb2 Se2 101.52(7) . .
S1 Yb2 Se2 130.36(6) . .
Se1 Yb2 Se2 89.61(6) . .
Se3 Yb2 Se2 48.92(5) . .
Yb2 Se1 Yb1 86.09(6) . .
Yb2 Se1 Yb1 98.96(6) . 2_556
Yb1 Se1 Yb1 88.47(6) . 2_556
Se3 Se2 Yb2 64.86(6) . .
Se3 Se2 Yb1 64.19(5) . .
Yb2 Se2 Yb1 81.96(5) . .
Se2 Se3 Yb1 67.24(6) . .
Se2 Se3 Yb2 66.22(6) . .
Yb1 Se3 Yb2 83.73(7) . .
C21 S1 Yb2 111.7(2) . .
C21 S1 Yb1 117.5(3) . 2_556
Yb2 S1 Yb1 100.69(7) . 2_556
C27 S2 Yb2 112.3(3) . .
C1 N1 C5 118.1(7) . .
C1 N1 Yb1 117.6(5) . .
C5 N1 Yb1 124.1(5) . .
N1 C1 C2 122.5(8) . .
C3 C2 C1 118.8(8) . .
C2 C3 C4 120.0(8) . .
C3 C4 C5 118.1(8) . .
N1 C5 C4 122.4(8) . .
C6 N2 C10 117.3(7) . .
C6 N2 Yb1 124.3(5) . .
C10 N2 Yb1 118.5(5) . .
N2 C6 C7 123.2(8) . .
C8 C7 C6 118.6(8) . .
C7 C8 C9 118.6(9) . .
C10 C9 C8 119.7(9) . .
N2 C10 C9 122.5(8) . .
C11 N3 C15 117.2(7) . .
C11 N3 Yb2 123.9(5) . .
C15 N3 Yb2 118.8(5) . .
N3 C11 C12 123.1(8) . .
C13 C12 C11 118.8(8) . .
C14 C13 C12 118.5(8) . .
C13 C14 C15 120.0(8) . .
N3 C15 C14 122.3(8) . .
C20 N4 C16 115.7(7) . .
C20 N4 Yb2 119.8(5) . .
C16 N4 Yb2 124.1(5) . .
N4 C16 C17 124.0(8) . .
C18 C17 C16 119.4(8) . .
C19 C18 C17 117.6(8) . .
C18 C19 C20 119.7(8) . .
N4 C20 C19 123.5(8) . .
C26 C21 C22 119.3(7) . .
C26 C21 S1 119.3(6) . .
C22 C21 S1 121.4(6) . .
C23 C22 C21 120.9(8) . .
C22 C23 C24 119.2(8) . .
C25 C24 C23 120.0(8) . .
C24 C25 C26 121.0(8) . .
C21 C26 C25 119.6(8) . .
C28 C27 C32 117.7(8) . .
C28 C27 S2 121.3(6) . .
C32 C27 S2 120.8(7) . .
C27 C28 C29 120.7(8) . .
C30 C29 C28 120.3(9) . .
C31 C30 C29 120.1(9) . .
C30 C31 C32 119.9(9) . .
C27 C32 C31 121.3(8) . .
C34 N5 C37 114.1(9) . .
C34 C33 C35 117.9(10) . .
N5 C34 C33 125.5(10) . .
C33 C35 C36 119.6(10) . .
C37 C36 C35 118.1(10) . .
N5 C37 C36 124.8(10) . .

loop_
_geom_bond_atom_site_label_1
_geom_bond_atom_site_label_2
_geom_bond_distance
_geom_bond_site_symmetry_2
Yb1 N1 2.486(6) .
Yb1 N2 2.504(6) .
Yb1 Se1 2.779(2) .
Yb1 S1 2.785(3) 2_556
Yb1 Se3 2.829(2) .
Yb1 Se1 2.8354(15) 2_556
Yb1 Se2 2.8985(16) .
Yb2 N3 2.509(6) .
Yb2 N4 2.513(6) .
Yb2 S2 2.678(3) .
Yb2 S1 2.735(2) .
Yb2 Se1 2.755(2) .
Yb2 Se3 2.830(2) .
Yb2 Se2 2.861(2) .
Se1 Yb1 2.8354(15) 2_556
Se2 Se3 2.3567(18) .
S1 C21 1.788(8) .
S1 Yb1 2.785(3) 2_556
S2 C27 1.753(8) .
N1 C1 1.313(10) .
N1 C5 1.347(10) .
C1 C2 1.395(11) .
C2 C3 1.352(12) .
C3 C4 1.371(12) .
C4 C5 1.384(12) .
N2 C6 1.336(10) .
N2 C10 1.344(10) .
C6 C7 1.377(11) .
C7 C8 1.371(13) .
C8 C9 1.374(13) .
C9 C10 1.362(12) .
N3 C11 1.333(10) .
N3 C15 1.339(10) .
C11 C12 1.392(11) .
C12 C13 1.368(12) .
C13 C14 1.362(12) .
C14 C15 1.384(11) .
N4 C20 1.334(10) .
N4 C16 1.344(10) .
C16 C17 1.375(11) .
C17 C18 1.370(12) .
C18 C19 1.373(12) .
C19 C20 1.383(11) .
C21 C26 1.379(10) .
C21 C22 1.389(11) .
C22 C23 1.380(11) .
C23 C24 1.388(12) .
C24 C25 1.367(12) .
C25 C26 1.384(11) .
C27 C28 1.385(11) .
C27 C32 1.391(11) .
C28 C29 1.399(13) .
C29 C30 1.383(14) .
C30 C31 1.351(13) .
C31 C32 1.410(13) .
N5 C34 1.329(12) .
N5 C37 1.338(12) .
C33 C34 1.353(14) .
C33 C35 1.350(14) .
C35 C36 1.361(15) .
C36 C37 1.353(14) .

loop_
_geom_torsion_atom_site_label_1
_geom_torsion_atom_site_label_2
_geom_torsion_atom_site_label_3
_geom_torsion_atom_site_label_4
_geom_torsion
_geom_torsion_site_symmetry_1
_geom_torsion_site_symmetry_4
N3 Yb2 Se1 Yb1 106.02(15) . .
N4 Yb2 Se1 Yb1 -178.96(14) . .
S2 Yb2 Se1 Yb1 -163.3(2) . .
S1 Yb2 Se1 Yb1 -102.92(7) . .
Se3 Yb2 Se1 Yb1 -20.48(3) . .
Se2 Yb2 Se1 Yb1 28.41(3) . .
N3 Yb2 Se1 Yb1 -166.15(14) . 2_556
N4 Yb2 Se1 Yb1 -91.13(15) . 2_556
S2 Yb2 Se1 Yb1 -75.5(2) . 2_556
S1 Yb2 Se1 Yb1 -15.09(5) . 2_556
Se3 Yb2 Se1 Yb1 67.36(5) . 2_556
Se2 Yb2 Se1 Yb1 116.24(5) . 2_556
N1 Yb1 Se1 Yb2 -76.6(8) . .
N2 Yb1 Se1 Yb2 -107.42(15) . .
S1 Yb1 Se1 Yb2 176.24(4) 2_556 .
Se3 Yb1 Se1 Yb2 20.48(3) . .
Se1 Yb1 Se1 Yb2 99.09(6) 2_556 .
Se2 Yb1 Se1 Yb2 -28.02(4) . .
N1 Yb1 Se1 Yb1 -175.7(8) . 2_556
N2 Yb1 Se1 Yb1 153.49(14) . 2_556
S1 Yb1 Se1 Yb1 77.15(6) 2_556 2_556
Se3 Yb1 Se1 Yb1 -78.61(6) . 2_556
Se1 Yb1 Se1 Yb1 0.0 2_556 2_556
Se2 Yb1 Se1 Yb1 -127.11(5) . 2_556
N3 Yb2 Se2 Se3 176.84(14) . .
N4 Yb2 Se2 Se3 -177.5(3) . .
S2 Yb2 Se2 Se3 89.79(7) . .
S1 Yb2 Se2 Se3 -17.01(6) . .
Se1 Yb2 Se2 Se3 -92.55(6) . .
N3 Yb2 Se2 Yb1 -117.96(15) . .
N4 Yb2 Se2 Yb1 -112.3(3) . .
S2 Yb2 Se2 Yb1 154.99(5) . .
S1 Yb2 Se2 Yb1 48.18(7) . .
Se1 Yb2 Se2 Yb1 -27.36(4) . .
Se3 Yb2 Se2 Yb1 65.20(6) . .
N1 Yb1 Se2 Se3 -94.16(16) . .
N2 Yb1 Se2 Se3 -175.99(14) . .
Se1 Yb1 Se2 Se3 93.02(7) . .
S1 Yb1 Se2 Se3 -155.09(10) 2_556 .
Se1 Yb1 Se2 Se3 2.32(4) 2_556 .
N1 Yb1 Se2 Yb2 -160.06(14) . .
N2 Yb1 Se2 Yb2 118.11(15) . .
Se1 Yb1 Se2 Yb2 27.12(4) . .
S1 Yb1 Se2 Yb2 139.01(10) 2_556 .
Se3 Yb1 Se2 Yb2 -65.90(6) . .
Se1 Yb1 Se2 Yb2 -63.58(6) 2_556 .
Yb2 Se2 Se3 Yb1 93.18(6) . .
Yb1 Se2 Se3 Yb2 -93.18(6) . .
N1 Yb1 Se3 Se2 83.71(15) . .
N2 Yb1 Se3 Se2 5.00(18) . .
Se1 Yb1 Se3 Se2 -86.79(6) . .
S1 Yb1 Se3 Se2 156.15(10) 2_556 .
Se1 Yb1 Se3 Se2 -178.11(3) 2_556 .
N1 Yb1 Se3 Yb2 150.52(15) . .
N2 Yb1 Se3 Yb2 71.81(18) . .
Se1 Yb1 Se3 Yb2 -19.99(3) . .
S1 Yb1 Se3 Yb2 -137.05(10) 2_556 .
Se1 Yb1 Se3 Yb2 -111.30(5) 2_556 .
Se2 Yb1 Se3 Yb2 66.81(5) . .
N3 Yb2 Se3 Se2 -3.83(18) . .
N4 Yb2 Se3 Se2 176.9(4) . .
S2 Yb2 Se3 Se2 -98.87(7) . .
S1 Yb2 Se3 Se2 167.02(5) . .
Se1 Yb2 Se3 Se2 88.03(6) . .
N3 Yb2 Se3 Yb1 -71.70(18) . .
N4 Yb2 Se3 Yb1 109.0(4) . .
S2 Yb2 Se3 Yb1 -166.73(5) . .
S1 Yb2 Se3 Yb1 99.15(7) . .
Se1 Yb2 Se3 Yb1 20.17(3) . .
Se2 Yb2 Se3 Yb1 -67.86(5) . .
N3 Yb2 S1 C21 -146.6(4) . .
N4 Yb2 S1 C21 -128.3(3) . .
S2 Yb2 S1 C21 -48.9(3) . .
Se1 Yb2 S1 C21 141.0(3) . .
Se3 Yb2 S1 C21 47.9(3) . .
Se2 Yb2 S1 C21 60.8(3) . .
N3 Yb2 S1 Yb1 87.8(3) . 2_556
N4 Yb2 S1 Yb1 106.11(16) . 2_556
S2 Yb2 S1 Yb1 -174.46(6) . 2_556
Se1 Yb2 S1 Yb1 15.45(5) . 2_556
Se3 Yb2 S1 Yb1 -77.61(8) . 2_556
Se2 Yb2 S1 Yb1 -64.77(9) . 2_556
N3 Yb2 S2 C27 -105.2(3) . .
N4 Yb2 S2 C27 179.8(3) . .
S1 Yb2 S2 C27 105.0(3) . .
Se1 Yb2 S2 C27 164.0(3) . .
Se3 Yb2 S2 C27 21.5(3) . .
Se2 Yb2 S2 C27 -28.0(3) . .
N2 Yb1 N1 C1 -133.3(6) . .
Se1 Yb1 N1 C1 -164.5(6) . .
S1 Yb1 N1 C1 -55.8(5) 2_556 .
Se3 Yb1 N1 C1 98.3(5) . .
Se1 Yb1 N1 C1 19.9(5) 2_556 .
Se2 Yb1 N1 C1 146.7(5) . .
N2 Yb1 N1 C5 41.3(6) . .
Se1 Yb1 N1 C5 10.0(13) . .
S1 Yb1 N1 C5 118.7(6) 2_556 .
Se3 Yb1 N1 C5 -87.1(6) . .
Se1 Yb1 N1 C5 -165.6(6) 2_556 .
Se2 Yb1 N1 C5 -38.7(6) . .
C5 N1 C1 C2 -2.2(11) . .
Yb1 N1 C1 C2 172.7(6) . .
N1 C1 C2 C3 2.1(12) . .
C1 C2 C3 C4 -1.8(12) . .
C2 C3 C4 C5 1.6(12) . .
C1 N1 C5 C4 2.0(11) . .
Yb1 N1 C5 C4 -172.5(6) . .
C3 C4 C5 N1 -1.7(12) . .
N1 Yb1 N2 C6 38.6(6) . .
Se1 Yb1 N2 C6 -146.4(6) . .
S1 Yb1 N2 C6 -45.4(6) 2_556 .
Se3 Yb1 N2 C6 121.6(5) . .
Se1 Yb1 N2 C6 -51.6(7) 2_556 .
Se2 Yb1 N2 C6 125.4(6) . .
N1 Yb1 N2 C10 -142.5(6) . .
Se1 Yb1 N2 C10 32.5(6) . .
S1 Yb1 N2 C10 133.5(6) 2_556 .
Se3 Yb1 N2 C10 -59.5(6) . .
Se1 Yb1 N2 C10 127.3(5) 2_556 .
Se2 Yb1 N2 C10 -55.7(6) . .
C10 N2 C6 C7 3.4(12) . .
Yb1 N2 C6 C7 -177.7(6) . .
N2 C6 C7 C8 -2.9(13) . .
C6 C7 C8 C9 1.8(15) . .
C7 C8 C9 C10 -1.4(16) . .
C6 N2 C10 C9 -2.8(13) . .
Yb1 N2 C10 C9 178.2(7) . .
C8 C9 C10 N2 1.9(15) . .
N4 Yb2 N3 C11 -79.5(6) . .
S2 Yb2 N3 C11 -160.3(6) . .
S1 Yb2 N3 C11 -61.1(7) . .
Se1 Yb2 N3 C11 8.3(6) . .
Se3 Yb2 N3 C11 100.8(6) . .
Se2 Yb2 N3 C11 97.8(6) . .
N4 Yb2 N3 C15 102.4(6) . .
S2 Yb2 N3 C15 21.6(6) . .
S1 Yb2 N3 C15 120.8(5) . .
Se1 Yb2 N3 C15 -169.7(6) . .
Se3 Yb2 N3 C15 -77.3(6) . .
Se2 Yb2 N3 C15 -80.2(6) . .
C15 N3 C11 C12 0.2(12) . .
Yb2 N3 C11 C12 -177.9(6) . .
N3 C11 C12 C13 -1.0(13) . .
C11 C12 C13 C14 1.3(14) . .
C12 C13 C14 C15 -0.8(14) . .
C11 N3 C15 C14 0.4(12) . .
Yb2 N3 C15 C14 178.5(6) . .
C13 C14 C15 N3 -0.1(13) . .
N3 Yb2 N4 C20 -124.3(6) . .
S2 Yb2 N4 C20 -32.2(5) . .
S1 Yb2 N4 C20 65.2(5) . .
Se1 Yb2 N4 C20 144.7(5) . .
Se3 Yb2 N4 C20 55.1(7) . .
Se2 Yb2 N4 C20 -129.9(5) . .
N3 Yb2 N4 C16 48.6(6) . .
S2 Yb2 N4 C16 140.6(6) . .
S1 Yb2 N4 C16 -121.9(6) . .
Se1 Yb2 N4 C16 -42.4(6) . .
Se3 Yb2 N4 C16 -132.0(5) . .
Se2 Yb2 N4 C16 42.9(7) . .
C20 N4 C16 C17 -1.8(11) . .
Yb2 N4 C16 C17 -174.9(6) . .
N4 C16 C17 C18 3.1(13) . .
C16 C17 C18 C19 -3.2(13) . .
C17 C18 C19 C20 2.3(12) . .
C16 N4 C20 C19 0.7(11) . .
Yb2 N4 C20 C19 174.2(6) . .
C18 C19 C20 N4 -1.0(12) . .
Yb2 S1 C21 C26 93.5(6) . .
Yb1 S1 C21 C26 -150.9(5) 2_556 .
Yb2 S1 C21 C22 -88.0(6) . .
Yb1 S1 C21 C22 27.6(7) 2_556 .
C26 C21 C22 C23 -0.7(12) . .
S1 C21 C22 C23 -179.2(6) . .
C21 C22 C23 C24 0.7(12) . .
C22 C23 C24 C25 -0.1(13) . .
C23 C24 C25 C26 -0.5(13) . .
C22 C21 C26 C25 0.2(12) . .
S1 C21 C26 C25 178.7(6) . .
C24 C25 C26 C21 0.5(13) . .
Yb2 S2 C27 C28 -85.3(7) . .
Yb2 S2 C27 C32 100.2(6) . .
C32 C27 C28 C29 1.9(12) . .
S2 C27 C28 C29 -172.7(7) . .
C27 C28 C29 C30 -1.2(13) . .
C28 C29 C30 C31 0.4(14) . .
C29 C30 C31 C32 -0.4(14) . .
C28 C27 C32 C31 -2.0(12) . .
S2 C27 C32 C31 172.7(7) . .
C30 C31 C32 C27 1.2(13) . .
C37 N5 C34 C33 -0.4(17) . .
C35 C33 C34 N5 -0.2(18) . .
C34 C33 C35 C36 0.2(16) . .
C33 C35 C36 C37 0.4(16) . .
C34 N5 C37 C36 1.0(17) . .
C35 C36 C37 N5 -1.0(17) . .
